data_7200348
loop_
_publ_author_name
'Samai, Suman'
'Biradha, Kumar'

_publ_section_title
;
 Halogen&#x22EF;halogen interactions in assembling \b-sheets into 2D
 layers in the bis-(4-halo-phenylamido)alkanes and their co-crystals via
 inter-halogen interactions
;
_journal_coden_ASTM CRECF4
_journal_issue 3
_journal_name_full CrystEngComm
_journal_page_first 482
_journal_page_last 492
_journal_paper_doi 10.1039/b813263a
_journal_volume 11
_journal_year 2009
_chemical_formula_sum 'C20 H22 F2 N2 O2'
_chemical_formula_weight 360.40
_space_group_IT_number 15
_symmetry_cell_setting monoclinic
_symmetry_space_group_name_Hall '-C 2yc'
_symmetry_space_group_name_H-M 'C 1 2/c 1'
_atom_sites_solution_hydrogens geom
_atom_sites_solution_primary direct
_atom_sites_solution_secondary difmap
_audit_creation_method SHELXL-97
_cell_angle_alpha 90.00
_cell_angle_beta 96.792(4)
_cell_angle_gamma 90.00
_cell_formula_units_Z 8
_cell_length_a 18.084(3)
_cell_length_b 5.0326(7)
_cell_length_c 39.311(5)
_cell_measurement_reflns_used 3406
_cell_measurement_temperature 293(2)
_cell_measurement_theta_max 25.76
_cell_measurement_theta_min 1.04
_cell_volume 3552.6(9)
_computing_structure_refinement 'SHELXL-97 (Sheldrick, 1997)'
_computing_structure_solution 'SHELXS-97 (Sheldrick, 1990)'
_diffrn_ambient_temperature 293(2)
_diffrn_measured_fraction_theta_full 0.999
_diffrn_measured_fraction_theta_max 0.999
_diffrn_measurement_device_type 'CCD APEX 2 Bruker'
_diffrn_measurement_method hemisphere
_diffrn_radiation_monochromator graphite
_diffrn_radiation_source 'fine-focus sealed tube'
_diffrn_radiation_type MoK\a
_diffrn_radiation_wavelength 0.71073
_diffrn_reflns_av_R_equivalents 0.0523
_diffrn_reflns_av_sigmaI/netI 0.0350
_diffrn_reflns_limit_h_max 22
_diffrn_reflns_limit_h_min -16
_diffrn_reflns_limit_k_max 6
_diffrn_reflns_limit_k_min -6
_diffrn_reflns_limit_l_max 48
_diffrn_reflns_limit_l_min -48
_diffrn_reflns_number 20696
_diffrn_reflns_theta_full 25.76
_diffrn_reflns_theta_max 25.76
_diffrn_reflns_theta_min 1.04
_exptl_absorpt_coefficient_mu 0.102
_exptl_absorpt_correction_T_max 0.992
_exptl_absorpt_correction_T_min 0.990
_exptl_absorpt_correction_type multi-scan
_exptl_absorpt_process_details SADABS
_exptl_crystal_colour colorless
_exptl_crystal_density_diffrn 1.348
_exptl_crystal_density_meas ?
_exptl_crystal_density_method .
_exptl_crystal_description Needle
_exptl_crystal_F_000 1520
_exptl_crystal_size_max 0.12
_exptl_crystal_size_mid 0.08
_exptl_crystal_size_min 0.08
_refine_diff_density_max 0.182
_refine_diff_density_min -0.192
_refine_diff_density_rms 0.042
_refine_ls_extinction_method none
_refine_ls_goodness_of_fit_ref 0.978
_refine_ls_hydrogen_treatment constr
_refine_ls_matrix_type full
_refine_ls_number_parameters 235
_refine_ls_number_reflns 3406
_refine_ls_number_restraints 0
_refine_ls_restrained_S_all 0.978
_refine_ls_R_factor_all 0.0901
_refine_ls_R_factor_gt 0.0501
_refine_ls_shift/su_max 0.001
_refine_ls_shift/su_mean 0.000
_refine_ls_structure_factor_coef Fsqd
_refine_ls_weighting_details 'calc w=1/[\s^2^(Fo^2^)+(0.0661P)^2^+3.5009P] where P=(Fo^2^+2Fc^2^)/3'
_refine_ls_weighting_scheme calc
_refine_ls_wR_factor_gt 0.1225
_refine_ls_wR_factor_ref 0.1427
_reflns_number_gt 2172
_reflns_number_total 3406
_reflns_threshold_expression >2sigma(I)
_cod_data_source_file B813263A.txt
_cod_data_source_block 4F
_cod_depositor_comments
;
The following automatic conversions were performed:
'_symmetry_cell_setting' value 'Monoclinic' changed to 'monoclinic'
according to '/home/saulius/struct/CIF-dictionaries/cif_core.dic'
dictionary named 'cif_core.dic' version 2.4.1 from 2010-06-29.

Automatic conversion script
Id: cif_fix_enum 1527 2010-12-29 10:47:43Z saulius 

 Replaced the incorrect bibliographical reference to the original
 publication with a proper one.

 Antanas Vaitkus,
 2019-09-18
;
_cod_original_cell_volume 3552.6(8)
_cod_original_sg_symbol_H-M C2/c
_cod_database_code 7200348

loop_
_symmetry_equiv_pos_as_xyz
'x, y, z'
'-x, y, -z+1/2'
'x+1/2, y+1/2, z'
'-x+1/2, y+1/2, -z+1/2'
'-x, -y, -z'
'x, -y, z-1/2'
'-x+1/2, -y+1/2, -z'
'x+1/2, -y+1/2, z-1/2'

loop_
_atom_site_label
_atom_site_type_symbol
_atom_site_fract_x
_atom_site_fract_y
_atom_site_fract_z
_atom_site_U_iso_or_equiv
_atom_site_adp_type
_atom_site_occupancy
_atom_site_symmetry_multiplicity
_atom_site_calc_flag
_atom_site_refinement_flags
_atom_site_disorder_assembly
_atom_site_disorder_group
O11 O 0.54410(10) 0.1322(3) 0.56001(4) 0.0503(5) Uani 1 1 d . . .
O12 O 0.79521(12) -0.2094(3) 0.36528(5) 0.0652(6) Uani 1 1 d . . .
C11 C 0.54774(12) -0.1082(4) 0.55484(6) 0.0374(5) Uani 1 1 d . . .
C12 C 0.57784(13) -0.2203(4) 0.52361(6) 0.0413(6) Uani 1 1 d . . .
H12A H 0.6042 -0.3839 0.5300 0.050 Uiso 1 1 calc . . .
H12B H 0.5362 -0.2646 0.5067 0.050 Uiso 1 1 calc . . .
C13 C 0.62946(13) -0.0369(5) 0.50738(6) 0.0422(6) Uani 1 1 d . . .
H13A H 0.6741 -0.0098 0.5232 0.051 Uiso 1 1 calc . . .
H13B H 0.6054 0.1342 0.5033 0.051 Uiso 1 1 calc . . .
C14 C 0.65131(13) -0.1421(4) 0.47384(6) 0.0413(6) Uani 1 1 d . . .
H14A H 0.6760 -0.3121 0.4781 0.050 Uiso 1 1 calc . . .
H14B H 0.6065 -0.1724 0.4582 0.050 Uiso 1 1 calc . . .
C15 C 0.70205(14) 0.0403(5) 0.45679(6) 0.0428(6) Uani 1 1 d . . .
H15A H 0.7478 0.0650 0.4720 0.051 Uiso 1 1 calc . . .
H15B H 0.6782 0.2125 0.4534 0.051 Uiso 1 1 calc . . .
C16 C 0.72137(13) -0.0605(4) 0.42264(6) 0.0425(6) Uani 1 1 d . . .
H16A H 0.6758 -0.0813 0.4072 0.051 Uiso 1 1 calc . . .
H16B H 0.7444 -0.2340 0.4259 0.051 Uiso 1 1 calc . . .
C17 C 0.77350(13) 0.1228(4) 0.40635(6) 0.0414(6) Uani 1 1 d . . .
H17A H 0.7506 0.2969 0.4034 0.050 Uiso 1 1 calc . . .
H17B H 0.8191 0.1423 0.4218 0.050 Uiso 1 1 calc . . .
C18 C 0.79269(13) 0.0270(4) 0.37219(6) 0.0404(5) Uani 1 1 d . . .
F21 F 0.37407(11) -0.1480(4) 0.68850(4) 0.0884(6) Uani 1 1 d . . .
N21 N 0.52337(10) -0.2909(3) 0.57582(4) 0.0396(5) Uani 1 1 d . . .
H21 H 0.5311 -0.4543 0.5709 0.048 Uiso 1 1 calc R . .
C21 C 0.48627(12) -0.2453(4) 0.60523(5) 0.0369(5) Uani 1 1 d . . .
C22 C 0.50552(14) -0.0398(5) 0.62794(6) 0.0450(6) Uani 1 1 d . . .
H22 H 0.5437 0.0765 0.6242 0.054 Uiso 1 1 calc R . .
C23 C 0.46776(16) -0.0078(5) 0.65632(6) 0.0548(7) Uani 1 1 d . . .
H23 H 0.4801 0.1299 0.6717 0.066 Uiso 1 1 calc R . .
C24 C 0.41212(16) -0.1820(5) 0.66130(6) 0.0549(7) Uani 1 1 d . . .
C25 C 0.39314(15) -0.3891(5) 0.63978(6) 0.0531(7) Uani 1 1 d . . .
H25 H 0.3559 -0.5075 0.6441 0.064 Uiso 1 1 calc R . .
C26 C 0.43066(14) -0.4191(5) 0.61135(6) 0.0472(6) Uani 1 1 d . . .
H26 H 0.4182 -0.5583 0.5962 0.057 Uiso 1 1 calc R . .
F31 F 0.90781(13) 0.1365(4) 0.22411(5) 0.1078(8) Uani 1 1 d . . .
N31 N 0.80841(11) 0.2207(4) 0.35056(4) 0.0418(5) Uani 1 1 d . . .
H31 H 0.8035 0.3815 0.3573 0.050 Uiso 1 1 calc R . .
C31 C 0.83223(13) 0.1869(4) 0.31777(6) 0.0407(5) Uani 1 1 d . . .
C32 C 0.88360(16) -0.0030(6) 0.31171(7) 0.0578(7) Uani 1 1 d . . .
H32 H 0.9016 -0.1201 0.3290 0.069 Uiso 1 1 calc R . .
C33 C 0.90863(18) -0.0203(6) 0.27986(7) 0.0696(9) Uani 1 1 d . . .
H33 H 0.9433 -0.1488 0.2756 0.084 Uiso 1 1 calc R . .
C34 C 0.88207(18) 0.1518(6) 0.25516(7) 0.0652(8) Uani 1 1 d . . .
C35 C 0.83068(19) 0.3425(6) 0.26012(7) 0.0708(9) Uani 1 1 d . . .
H35 H 0.8129 0.4580 0.2426 0.085 Uiso 1 1 calc R . .
C36 C 0.80588(16) 0.3588(5) 0.29206(6) 0.0575(7) Uani 1 1 d . . .
H36 H 0.7711 0.4875 0.2961 0.069 Uiso 1 1 calc R . .

loop_
_atom_site_aniso_label
_atom_site_aniso_U_11
_atom_site_aniso_U_22
_atom_site_aniso_U_33
_atom_site_aniso_U_23
_atom_site_aniso_U_13
_atom_site_aniso_U_12
O11 0.0722(12) 0.0294(9) 0.0539(10) -0.0044(7) 0.0264(9) 0.0000(8)
O12 0.1101(16) 0.0292(9) 0.0653(12) -0.0043(8) 0.0475(11) -0.0037(10)
C11 0.0392(13) 0.0326(12) 0.0414(12) -0.0005(10) 0.0088(10) 0.0007(10)
C12 0.0507(14) 0.0333(12) 0.0423(12) -0.0064(10) 0.0148(11) -0.0016(10)
C13 0.0475(14) 0.0386(13) 0.0428(12) -0.0066(10) 0.0148(11) -0.0056(11)
C14 0.0496(14) 0.0377(12) 0.0389(12) -0.0041(10) 0.0140(10) -0.0052(11)
C15 0.0523(14) 0.0359(12) 0.0426(12) -0.0033(10) 0.0154(11) -0.0047(11)
C16 0.0531(15) 0.0360(12) 0.0408(12) -0.0033(10) 0.0155(11) -0.0050(11)
C17 0.0509(14) 0.0350(12) 0.0404(12) -0.0018(10) 0.0144(11) -0.0023(11)
C18 0.0491(14) 0.0315(12) 0.0431(12) -0.0038(10) 0.0158(11) -0.0017(10)
F21 0.1227(16) 0.0852(13) 0.0694(11) -0.0054(10) 0.0616(11) 0.0081(12)
N21 0.0539(12) 0.0267(9) 0.0417(10) -0.0027(8) 0.0196(9) -0.0001(8)
C21 0.0430(13) 0.0319(11) 0.0371(12) 0.0011(9) 0.0104(10) 0.0044(10)
C22 0.0548(15) 0.0392(13) 0.0421(13) -0.0042(10) 0.0102(11) -0.0036(11)
C23 0.0773(19) 0.0468(15) 0.0418(13) -0.0084(12) 0.0141(13) 0.0088(14)
C24 0.0716(18) 0.0542(16) 0.0441(14) 0.0022(12) 0.0289(13) 0.0129(14)
C25 0.0595(16) 0.0481(15) 0.0562(15) 0.0071(13) 0.0254(13) -0.0022(13)
C26 0.0578(16) 0.0390(13) 0.0471(13) -0.0017(11) 0.0164(12) -0.0051(12)
F31 0.175(2) 0.0955(15) 0.0668(11) -0.0036(10) 0.0742(13) 0.0006(14)
N31 0.0589(13) 0.0289(9) 0.0411(11) -0.0033(8) 0.0203(9) -0.0015(9)
C31 0.0488(14) 0.0338(12) 0.0417(12) 0.0003(10) 0.0148(11) -0.0061(10)
C32 0.0690(18) 0.0548(16) 0.0542(15) 0.0083(13) 0.0262(13) 0.0125(14)
C33 0.089(2) 0.0548(17) 0.0741(19) -0.0006(16) 0.0490(17) 0.0088(16)
C34 0.095(2) 0.0591(17) 0.0491(16) -0.0066(14) 0.0409(15) -0.0126(17)
C35 0.103(2) 0.0659(19) 0.0468(16) 0.0136(14) 0.0218(16) 0.0029(18)
C36 0.0743(19) 0.0484(15) 0.0535(15) 0.0050(13) 0.0231(13) 0.0079(14)

loop_
_atom_type_symbol
_atom_type_description
_atom_type_scat_dispersion_real
_atom_type_scat_dispersion_imag
_atom_type_scat_source
C C 0.0033 0.0016 'International Tables Vol C Tables 4.2.6.8 and 6.1.1.4'
H H 0.0000 0.0000 'International Tables Vol C Tables 4.2.6.8 and 6.1.1.4'
N N 0.0061 0.0033 'International Tables Vol C Tables 4.2.6.8 and 6.1.1.4'
O O 0.0106 0.0060 'International Tables Vol C Tables 4.2.6.8 and 6.1.1.4'
F F 0.0171 0.0103 'International Tables Vol C Tables 4.2.6.8 and 6.1.1.4'

loop_
_geom_angle_atom_site_label_1
_geom_angle_atom_site_label_2
_geom_angle_atom_site_label_3
_geom_angle
_geom_angle_site_symmetry_1
_geom_angle_site_symmetry_3
_geom_angle_publ_flag
O11 C11 N21 122.9(2) . . ?
O11 C11 C12 122.3(2) . . ?
N21 C11 C12 114.78(19) . . ?
C13 C12 C11 114.60(19) . . ?
C12 C13 C14 113.12(19) . . ?
C15 C14 C13 114.10(19) . . ?
C14 C15 C16 113.95(19) . . ?
C15 C16 C17 113.04(19) . . ?
C18 C17 C16 113.76(19) . . ?
O12 C18 N31 123.2(2) . . ?
O12 C18 C17 121.9(2) . . ?
N31 C18 C17 114.82(19) . . ?
C11 N21 C21 127.50(18) . . ?
C26 C21 C22 119.7(2) . . ?
C26 C21 N21 117.7(2) . . ?
C22 C21 N21 122.6(2) . . ?
C23 C22 C21 119.8(2) . . ?
C24 C23 C22 118.9(2) . . ?
F21 C24 C25 118.4(3) . . ?
F21 C24 C23 119.1(2) . . ?
C25 C24 C23 122.6(2) . . ?
C24 C25 C26 118.3(2) . . ?
C21 C26 C25 120.7(2) . . ?
C18 N31 C31 126.69(19) . . ?
C36 C31 C32 119.6(2) . . ?
C36 C31 N31 118.5(2) . . ?
C32 C31 N31 121.7(2) . . ?
C31 C32 C33 120.1(3) . . ?
C34 C33 C32 119.0(3) . . ?
C33 C34 F31 118.7(3) . . ?
C33 C34 C35 122.7(2) . . ?
F31 C34 C35 118.6(3) . . ?
C34 C35 C36 118.0(3) . . ?
C31 C36 C35 120.6(3) . . ?

loop_
_geom_bond_atom_site_label_1
_geom_bond_atom_site_label_2
_geom_bond_distance
_geom_bond_site_symmetry_2
_geom_bond_publ_flag
O11 C11 1.230(3) . ?
O12 C18 1.222(3) . ?
C11 N21 1.344(3) . ?
C11 C12 1.510(3) . ?
C12 C13 1.507(3) . ?
C13 C14 1.516(3) . ?
C14 C15 1.510(3) . ?
C15 C16 1.514(3) . ?
C16 C17 1.514(3) . ?
C17 C18 1.505(3) . ?
C18 N31 1.346(3) . ?
F21 C24 1.349(3) . ?
N21 C21 1.422(3) . ?
C21 C26 1.375(3) . ?
C21 C22 1.384(3) . ?
C22 C23 1.384(3) . ?
C23 C24 1.366(4) . ?
C24 C25 1.361(4) . ?
C25 C26 1.383(3) . ?
F31 C34 1.359(3) . ?
N31 C31 1.417(3) . ?
C31 C36 1.372(3) . ?
C31 C32 1.373(3) . ?
C32 C33 1.384(3) . ?
C33 C34 1.346(4) . ?
C34 C35 1.366(4) . ?
C35 C36 1.385(4) . ?

loop_
_cod_related_entry_id
_cod_related_entry_database
_cod_related_entry_code
1 ChemSpider 30653544
